data_9002719
loop_
_publ_author_name
'Secco, L.'
'Martignago, F.'
'Dal Negro, A.'
'Reznitskii, L. Z.'
'Sklyarov, E. V.'

_publ_section_title
;
 Crystal chemistry of Cr-V-rich clinopyroxenes
 Sample 3
;
_journal_name_full 'American Mineralogist'
_journal_page_first 709
_journal_page_last 714
_journal_volume 87
_journal_year 2002
_chemical_formula_sum 'Al0.04 Ca0.418 Cr0.165 Fe0.003 Mg0.402 Na0.582 O6 Si1.986 Ti0.001 V0.403'
_chemical_name_mineral Natalyite
_space_group_IT_number 15
_symmetry_space_group_name_Hall '-C 2yc'
_symmetry_space_group_name_H-M 'C 1 2/c 1'
_cell_angle_alpha 90
_cell_angle_beta 106.601
_cell_angle_gamma 90
_cell_formula_units_Z 4
_cell_length_a 9.6631
_cell_length_b 8.8263
_cell_length_c 5.2709
_cell_volume 430.814
_database_code_amcsd 0002808
_exptl_crystal_density_diffrn 3.424
_cod_original_formula_sum 'Si1.986 Al.04 Cr.165 V.403 Mg.402 Fe.003 Ti.001 (Ca.418 Na.582) O6'
_cod_database_code 9002719

loop_
_space_group_symop_operation_xyz
x,y,z
1/2+x,1/2+y,z
x,-y,1/2+z
1/2+x,1/2-y,1/2+z
-x,y,1/2-z
1/2-x,1/2+y,1/2-z
-x,-y,-z
1/2-x,1/2-y,-z

loop_
_atom_site_label
_atom_site_fract_x
_atom_site_fract_y
_atom_site_fract_z
_atom_site_occupancy
_atom_site_U_iso_or_equiv
_atom_site_type_symbol
_atom_site_attached_hydrogens
SiT 0.28940 0.09181 0.23283 0.99300 0.00410 Si 0
AlT 0.28940 0.09181 0.23283 0.00700 0.00410 Al 0
CrM1 0.00000 0.90538 0.25000 0.16500 0.00506 Cr 0
VM1 0.00000 0.90538 0.25000 0.40300 0.00506 V 0
MgM1 0.00000 0.90538 0.25000 0.40200 0.00506 Mg 0
AlM1 0.00000 0.90538 0.25000 0.02600 0.00506 Al 0
FeM1 0.00000 0.90538 0.25000 0.00300 0.00506 Fe 0
TiM1 0.00000 0.90538 0.25000 0.00100 0.00506 Ti 0
CaM2 0.00000 0.30170 0.25000 0.41800 0.00973 Ca 0
NaM2 0.00000 0.30170 0.25000 0.58200 0.00973 Na 0
O1 0.11481 0.08181 0.14013 1.00000 0.00675 O 0
O2 0.36049 0.25395 0.31026 1.00000 0.00806 O 0
O3 0.35154 0.01331 0.00309 1.00000 0.00694 O 0

loop_
_cod_changelog_entry_id
_cod_changelog_entry_author
_cod_changelog_entry_date
_cod_changelog_entry_text
1
;cod-tools version 3.8.0
Id: cif_guess_AMCSD_atom_types 9581 2023-05-17 12:35:41Z saulius
;
2023-05-23T09:15:10+03:00
;Derived atom types and hydrogen counts
from atom names that follow the AMCSD naming convention
(Wat == water, O-H == hydroxyl).
;

loop_
_cod_related_entry_id
_cod_related_entry_database
_cod_related_entry_code
1 AMCSD 0002808
